data_7014148
loop_
_publ_author_name
'Monkowius, Uwe V.'
'Nogai, Stefan'
'Schmidbaur, Hubert'

_publ_section_title
;
 Unsuccessful/successful attempts to produce
 penta(heteroaryl)-phosphoranes/-arsoranes R5E (E = P, As; R = 2-furyl,
 2-thienyl).
;
_journal_issue 10
_journal_name_full 'Dalton transactions (Cambridge, England : 2003)'
_journal_page_first 1610
_journal_page_last 1617
_journal_paper_doi 10.1039/b401988a
_journal_year 2004
_chemical_formula_sum 'C12 H9 As O3'
_chemical_formula_weight 276.11
_chemical_name_systematic
;
?
;
_space_group_IT_number 19
_symmetry_cell_setting orthorhombic
_symmetry_space_group_name_Hall 'P 2ac 2ab'
_symmetry_space_group_name_H-M 'P 21 21 21'
_atom_sites_solution_hydrogens difmap
_atom_sites_solution_primary direct
_atom_sites_solution_secondary difmap
_audit_creation_method SHELXL-97
_cell_angle_alpha 90.00
_cell_angle_beta 90.00
_cell_angle_gamma 90.00
_cell_formula_units_Z 4
_cell_length_a 7.79090(10)
_cell_length_b 8.16180(10)
_cell_length_c 17.2498(3)
_cell_measurement_reflns_used 29571
_cell_measurement_temperature 143(2)
_cell_volume 1096.88(3)
_computing_cell_refinement DENZO
_computing_data_collection XPRESS
_computing_data_reduction SCALEPACK
_computing_molecular_graphics SHELXTL-PLUS
_computing_publication_material 'SHELXL-97 (Sheldrick, 1997)'
_computing_structure_refinement 'SHELXL-97 (Sheldrick, 1997)'
_computing_structure_solution 'SHELXS-97 (Sheldrick, 1990)'
_diffrn_ambient_temperature 143(2)
_diffrn_measured_fraction_theta_full 0.974
_diffrn_measured_fraction_theta_max 0.974
_diffrn_measurement_device_type 'NONIUS DIP 2020'
_diffrn_measurement_method phi-rotation
_diffrn_radiation_monochromator graphite
_diffrn_radiation_source 'fine-focus sealed tube'
_diffrn_radiation_type MoK\a
_diffrn_radiation_wavelength 0.71073
_diffrn_reflns_av_R_equivalents 0.045
_diffrn_reflns_av_sigmaI/netI 0.0267
_diffrn_reflns_limit_h_max 9
_diffrn_reflns_limit_h_min -9
_diffrn_reflns_limit_k_max 10
_diffrn_reflns_limit_k_min -10
_diffrn_reflns_limit_l_max 21
_diffrn_reflns_limit_l_min -21
_diffrn_reflns_number 29571
_diffrn_reflns_theta_full 26.73
_diffrn_reflns_theta_max 26.73
_diffrn_reflns_theta_min 3.44
_exptl_absorpt_coefficient_mu 3.086
_exptl_absorpt_correction_T_max 0.892
_exptl_absorpt_correction_T_min 0.634
_exptl_absorpt_correction_type refdelf
_exptl_absorpt_process_details
;
Platon Delabs
(See: Walker, N. & Stuart, D. (1983) Acta Cryst. A39, 158-166)
;
_exptl_crystal_colour colourless
_exptl_crystal_density_diffrn 1.672
_exptl_crystal_density_method 'not measured'
_exptl_crystal_description block
_exptl_crystal_F_000 552
_exptl_crystal_size_max 0.20
_exptl_crystal_size_mid 0.15
_exptl_crystal_size_min 0.15
_refine_diff_density_max 0.500
_refine_diff_density_min -0.220
_refine_diff_density_rms 0.056
_refine_ls_abs_structure_details 'Flack H D (1983), Acta Cryst. A39, 876-881'
_refine_ls_abs_structure_Flack 0.026(8)
_refine_ls_extinction_method none
_refine_ls_goodness_of_fit_ref 1.127
_refine_ls_hydrogen_treatment mixed
_refine_ls_matrix_type full
_refine_ls_number_parameters 181
_refine_ls_number_reflns 2263
_refine_ls_number_restraints 1
_refine_ls_restrained_S_all 1.128
_refine_ls_R_factor_all 0.0178
_refine_ls_R_factor_gt 0.0177
_refine_ls_shift/su_max 0.000
_refine_ls_shift/su_mean 0.000
_refine_ls_structure_factor_coef Fsqd
_refine_ls_weighting_details 'calc w=1/[\s^2^(Fo^2^)+(0.0248P)^2^+0.1032P] where P=(Fo^2^+2Fc^2^)/3'
_refine_ls_weighting_scheme calc
_refine_ls_wR_factor_gt 0.0467
_refine_ls_wR_factor_ref 0.0468
_reflns_number_gt 2243
_reflns_number_total 2263
_reflns_threshold_expression >2sigma(I)
_cod_data_source_file b401988a.txt
_cod_data_source_block uwe34
_cod_depositor_comments
;
The following automatic conversions were performed:
'_symmetry_cell_setting' value 'Orthorhombic' changed to 'orthorhombic'
according to '/home/saulius/struct/CIF-dictionaries/cif_core.dic'
dictionary named 'cif_core.dic' version 2.4.1 from 2010-06-29.

Automatic conversion script
Id: cif_fix_enum 1527 2010-12-29 10:47:43Z saulius 
;
_cod_original_sg_symbol_H-M P2(1)2(1)2(1)
_cod_database_code 7014148

loop_
_symmetry_equiv_pos_as_xyz
'x, y, z'
'-x+1/2, -y, z+1/2'
'-x, y+1/2, -z+1/2'
'x+1/2, -y+1/2, -z'

loop_
_atom_site_label
_atom_site_type_symbol
_atom_site_fract_x
_atom_site_fract_y
_atom_site_fract_z
_atom_site_U_iso_or_equiv
_atom_site_adp_type
_atom_site_occupancy
_atom_site_symmetry_multiplicity
_atom_site_calc_flag
_atom_site_refinement_flags
_atom_site_disorder_assembly
_atom_site_disorder_group
As1 As 0.20565(2) 0.192668(19) 0.050398(9) 0.02061(7) Uani 1 1 d . . .
C11 C 0.0668(2) 0.0809(2) 0.12711(10) 0.0223(3) Uani 1 1 d . . .
O12 O 0.14017(18) -0.00783(18) 0.18599(8) 0.0346(3) Uani 1 1 d . . .
C13 C 0.0065(3) -0.0664(3) 0.23041(12) 0.0365(5) Uani 1 1 d . . .
H13 H 0.037(4) -0.125(4) 0.2707(19) 0.062(10) Uiso 1 1 d . . .
C14 C -0.1433(3) -0.0198(3) 0.20127(11) 0.0317(4) Uani 1 1 d . . .
H14 H -0.250(4) -0.041(3) 0.2197(15) 0.045(7) Uiso 1 1 d . . .
C15 C -0.1050(3) 0.0756(2) 0.13351(10) 0.0275(4) Uani 1 1 d . . .
H15 H -0.181(3) 0.126(3) 0.1012(14) 0.036(6) Uiso 1 1 d . . .
C21 C 0.3616(2) 0.3089(2) 0.11804(10) 0.0220(3) Uani 1 1 d . . .
O21 O 0.44550(19) 0.22897(16) 0.17683(8) 0.0300(3) Uani 1 1 d . . .
C23 C 0.5569(3) 0.3402(3) 0.20876(12) 0.0317(4) Uani 1 1 d . . .
H23 H 0.619(3) 0.297(3) 0.2525(14) 0.033(6) Uiso 1 1 d . . .
C24 C 0.5457(3) 0.4847(3) 0.17212(12) 0.0319(4) Uani 1 1 d . . .
H24 H 0.610(4) 0.571(4) 0.1835(15) 0.041(7) Uiso 1 1 d . . .
C25 C 0.4180(3) 0.4651(2) 0.11301(12) 0.0290(4) Uani 1 1 d . . .
H25 H 0.380(3) 0.540(3) 0.0785(13) 0.026(5) Uiso 1 1 d . . .
C31 C 0.3617(2) 0.0174(2) 0.02368(10) 0.0227(3) Uani 1 1 d . . .
O32 O 0.3821(2) -0.01367(18) -0.05385(8) 0.0374(3) Uani 1 1 d . . .
C33 C 0.5050(4) -0.1347(3) -0.05964(16) 0.0442(6) Uani 1 1 d . . .
H33 H 0.534(4) -0.158(4) -0.1104(18) 0.054(8) Uiso 1 1 d . . .
C34 C 0.5600(3) -0.1767(3) 0.00988(17) 0.0437(5) Uani 1 1 d . . .
H34 H 0.640(4) -0.250(4) 0.0178(17) 0.053(8) Uiso 1 1 d . . .
C35 C 0.4700(3) -0.0785(2) 0.06555(11) 0.0288(4) Uani 1 1 d D . .
H35 H 0.481(4) -0.076(4) 0.1176(11) 0.068(10) Uiso 1 1 d D . .

loop_
_atom_site_aniso_label
_atom_site_aniso_U_11
_atom_site_aniso_U_22
_atom_site_aniso_U_33
_atom_site_aniso_U_23
_atom_site_aniso_U_13
_atom_site_aniso_U_12
As1 0.02097(10) 0.02122(9) 0.01964(9) 0.00236(6) -0.00133(6) -0.00080(6)
C11 0.0228(9) 0.0227(8) 0.0215(7) -0.0001(7) 0.0005(6) -0.0017(7)
O12 0.0226(7) 0.0482(9) 0.0329(7) 0.0182(6) 0.0013(5) 0.0006(6)
C13 0.0323(11) 0.0470(13) 0.0301(10) 0.0174(10) 0.0060(8) -0.0016(10)
C14 0.0281(11) 0.0369(10) 0.0303(10) 0.0017(8) 0.0085(8) -0.0042(8)
C15 0.0226(9) 0.0329(9) 0.0269(9) 0.0015(8) -0.0011(7) 0.0011(8)
C21 0.0212(9) 0.0237(8) 0.0210(8) -0.0021(7) 0.0010(6) -0.0019(7)
O21 0.0306(8) 0.0307(7) 0.0287(7) 0.0030(5) -0.0088(5) -0.0058(6)
C23 0.0250(10) 0.0410(11) 0.0292(10) -0.0088(8) -0.0024(8) -0.0046(8)
C24 0.0271(10) 0.0306(10) 0.0379(11) -0.0133(8) 0.0026(8) -0.0072(8)
C25 0.0284(11) 0.0234(8) 0.0353(10) -0.0029(8) 0.0020(7) -0.0020(7)
C31 0.0234(9) 0.0220(7) 0.0226(8) -0.0011(6) 0.0013(7) -0.0039(7)
O32 0.0390(8) 0.0445(8) 0.0288(7) -0.0091(6) 0.0031(7) -0.0056(6)
C33 0.0441(14) 0.0403(12) 0.0483(14) -0.0171(10) 0.0186(11) -0.0100(9)
C34 0.0316(12) 0.0271(10) 0.0722(16) 0.0020(10) 0.0128(11) 0.0054(9)
C35 0.0268(10) 0.0281(9) 0.0315(9) 0.0079(8) 0.0027(7) 0.0050(8)

loop_
_atom_type_symbol
_atom_type_description
_atom_type_scat_dispersion_real
_atom_type_scat_dispersion_imag
_atom_type_scat_source
C C 0.0033 0.0016 'International Tables Vol C Tables 4.2.6.8 and 6.1.1.4'
H H 0.0000 0.0000 'International Tables Vol C Tables 4.2.6.8 and 6.1.1.4'
O O 0.0106 0.0060 'International Tables Vol C Tables 4.2.6.8 and 6.1.1.4'
As As 0.0499 2.0058 'International Tables Vol C Tables 4.2.6.8 and 6.1.1.4'

loop_
_geom_angle_atom_site_label_1
_geom_angle_atom_site_label_2
_geom_angle_atom_site_label_3
_geom_angle
_geom_angle_site_symmetry_1
_geom_angle_site_symmetry_3
_geom_angle_publ_flag
C31 As1 C21 96.43(8) . . ?
C31 As1 C11 99.55(8) . . ?
C21 As1 C11 99.77(8) . . ?
C15 C11 O12 109.70(17) . . ?
C15 C11 As1 128.89(15) . . ?
O12 C11 As1 121.41(13) . . ?
C11 O12 C13 106.22(15) . . ?
C14 C13 O12 110.77(17) . . ?
C14 C13 H13 134(2) . . ?
O12 C13 H13 115(2) . . ?
C13 C14 C15 106.36(17) . . ?
C13 C14 H14 128.2(18) . . ?
C15 C14 H14 125.4(18) . . ?
C11 C15 C14 106.94(17) . . ?
C11 C15 H15 125.6(17) . . ?
C14 C15 H15 127.4(16) . . ?
C25 C21 O21 109.96(16) . . ?
C25 C21 As1 128.96(15) . . ?
O21 C21 As1 120.80(13) . . ?
C23 O21 C21 106.47(15) . . ?
C24 C23 O21 110.60(18) . . ?
C24 C23 H23 136.2(15) . . ?
O21 C23 H23 113.1(15) . . ?
C23 C24 C25 106.40(17) . . ?
C23 C24 H24 123.8(18) . . ?
C25 C24 H24 129.8(18) . . ?
C21 C25 C24 106.57(17) . . ?
C21 C25 H25 125.3(15) . . ?
C24 C25 H25 128.1(15) . . ?
C35 C31 O32 109.87(17) . . ?
C35 C31 As1 133.63(14) . . ?
O32 C31 As1 116.28(13) . . ?
C31 O32 C33 106.49(18) . . ?
C34 C33 O32 110.3(2) . . ?
C34 C33 H33 137(2) . . ?
O32 C33 H33 112.6(19) . . ?
C33 C34 C35 107.7(2) . . ?
C33 C34 H34 123(2) . . ?
C35 C34 H34 129(2) . . ?
C31 C35 C34 105.66(19) . . ?
C31 C35 H35 125(2) . . ?
C34 C35 H35 129(2) . . ?

loop_
_geom_bond_atom_site_label_1
_geom_bond_atom_site_label_2
_geom_bond_distance
_geom_bond_site_symmetry_2
_geom_bond_publ_flag
As1 C31 1.9330(19) . ?
As1 C21 1.9332(18) . ?
As1 C11 1.9374(18) . ?
C11 C15 1.344(3) . ?
C11 O12 1.372(2) . ?
O12 C13 1.379(2) . ?
C13 C14 1.326(3) . ?
C13 H13 0.88(3) . ?
C14 C15 1.435(3) . ?
C14 H14 0.91(3) . ?
C15 H15 0.91(3) . ?
C21 C25 1.351(3) . ?
C21 O21 1.372(2) . ?
O21 C23 1.371(2) . ?
C23 C24 1.341(3) . ?
C23 H23 0.97(2) . ?
C24 C25 1.434(3) . ?
C24 H24 0.88(3) . ?
C25 H25 0.91(2) . ?
C31 C35 1.359(3) . ?
C31 O32 1.370(2) . ?
O32 C33 1.379(3) . ?
C33 C34 1.319(4) . ?
C33 H33 0.92(3) . ?
C34 C35 1.434(3) . ?
C34 H34 0.87(3) . ?
C35 H35 0.902(18) . ?

loop_
_geom_torsion_atom_site_label_1
_geom_torsion_atom_site_label_2
_geom_torsion_atom_site_label_3
_geom_torsion_atom_site_label_4
_geom_torsion
_geom_torsion_site_symmetry_1
_geom_torsion_site_symmetry_2
_geom_torsion_site_symmetry_3
_geom_torsion_site_symmetry_4
_geom_torsion_publ_flag
C31 As1 C11 C15 -132.42(19) . . . . ?
C21 As1 C11 C15 129.29(19) . . . . ?
C31 As1 C11 O12 48.04(16) . . . . ?
C21 As1 C11 O12 -50.26(16) . . . . ?
C15 C11 O12 C13 -1.1(2) . . . . ?
As1 C11 O12 C13 178.49(15) . . . . ?
C11 O12 C13 C14 0.7(2) . . . . ?
O12 C13 C14 C15 -0.1(3) . . . . ?
O12 C11 C15 C14 1.1(2) . . . . ?
As1 C11 C15 C14 -178.49(14) . . . . ?
C13 C14 C15 C11 -0.6(2) . . . . ?
C31 As1 C21 C25 121.85(18) . . . . ?
C11 As1 C21 C25 -137.26(18) . . . . ?
C31 As1 C21 O21 -51.36(15) . . . . ?
C11 As1 C21 O21 49.52(15) . . . . ?
C25 C21 O21 C23 0.0(2) . . . . ?
As1 C21 O21 C23 174.41(13) . . . . ?
C21 O21 C23 C24 -0.2(2) . . . . ?
O21 C23 C24 C25 0.3(2) . . . . ?
O21 C21 C25 C24 0.2(2) . . . . ?
As1 C21 C25 C24 -173.63(14) . . . . ?
C23 C24 C25 C21 -0.3(2) . . . . ?
C21 As1 C31 C35 45.3(2) . . . . ?
C11 As1 C31 C35 -55.8(2) . . . . ?
C21 As1 C31 O32 -128.71(13) . . . . ?
C11 As1 C31 O32 130.21(14) . . . . ?
C35 C31 O32 C33 1.1(2) . . . . ?
As1 C31 O32 C33 176.48(14) . . . . ?
C31 O32 C33 C34 -0.5(2) . . . . ?
O32 C33 C34 C35 -0.2(3) . . . . ?
O32 C31 C35 C34 -1.2(2) . . . . ?
As1 C31 C35 C34 -175.48(16) . . . . ?
C33 C34 C35 C31 0.8(2) . . . . ?

loop_
_cod_related_entry_id
_cod_related_entry_database
_cod_related_entry_code
1 ChemSpider 42635
